data_7052351
loop_
_publ_author_name
'Laugel, Guillaume'
'Graf, Ernest'
'Hosseini, Mir Wais'
'Planeix, Jean-Marc'
'Kyritsakas, Nathalie'

_publ_section_title
;
 Molecular tectonics: on the formation of tubular coordination networks
;
_journal_issue 9
_journal_name_full 'New Journal of Chemistry'
_journal_page_first 1340
_journal_paper_doi 10.1039/b607982m
_journal_volume 30
_journal_year 2006
_chemical_formula_moiety '(C64 H60 N4 O8), (C6), 2(O0.25), 0.25(O4)'
_chemical_formula_sum 'C70 H60 N4 O9.5'
_chemical_formula_weight 1109.22
_chemical_name_systematic
;
?
;
_space_group_IT_number 50
_symmetry_cell_setting orthorhombic
_symmetry_space_group_name_Hall '-P 2ab 2b'
_symmetry_space_group_name_H-M 'P b a n :2'
_atom_sites_solution_hydrogens geom
_atom_sites_solution_primary direct
_atom_sites_solution_secondary difmap
_audit_creation_method SHELXL-97
_cell_angle_alpha 90.00
_cell_angle_beta 90.00
_cell_angle_gamma 90.00
_cell_formula_units_Z 2
_cell_length_a 17.0505(6)
_cell_length_b 17.6067(6)
_cell_length_c 12.0448(5)
_cell_measurement_reflns_used 4985
_cell_measurement_temperature 273(2)
_cell_measurement_theta_max 23.86
_cell_measurement_theta_min 2.39
_cell_volume 3615.9(2)
_computing_cell_refinement 'Bruker SMART'
_computing_data_collection 'Bruker SMART'
_computing_data_reduction 'Bruker SAINT'
_computing_molecular_graphics 'Bruker SHELXTL'
_computing_publication_material 'Bruker SHELXTL'
_computing_structure_refinement 'SHELXL-97 (Sheldrick, 1997)'
_computing_structure_solution 'SHELXS-97 (Sheldrick, 1990)'
_diffrn_ambient_temperature 273(2)
_diffrn_measured_fraction_theta_full 0.997
_diffrn_measured_fraction_theta_max 0.997
_diffrn_measurement_device_type 'CCD area detector'
_diffrn_measurement_method 'phi and omega scans'
_diffrn_radiation_monochromator graphite
_diffrn_radiation_source 'fine-focus sealed tube'
_diffrn_radiation_type MoK\a
_diffrn_radiation_wavelength 0.71073
_diffrn_reflns_av_R_equivalents 0.0541
_diffrn_reflns_av_sigmaI/netI 0.0498
_diffrn_reflns_limit_h_max 23
_diffrn_reflns_limit_h_min -23
_diffrn_reflns_limit_k_max 24
_diffrn_reflns_limit_k_min -23
_diffrn_reflns_limit_l_max 16
_diffrn_reflns_limit_l_min -16
_diffrn_reflns_number 43812
_diffrn_reflns_theta_full 29.99
_diffrn_reflns_theta_max 29.99
_diffrn_reflns_theta_min 2.31
_exptl_absorpt_coefficient_mu 0.068
_exptl_absorpt_correction_T_max 0.9932
_exptl_absorpt_correction_T_min 0.9865
_exptl_absorpt_correction_type multi-scan
_exptl_absorpt_process_details sadabs
_exptl_crystal_colour colorless
_exptl_crystal_density_diffrn 1.019
_exptl_crystal_density_meas 1.009
_exptl_crystal_density_method 'not measured'
_exptl_crystal_description prism
_exptl_crystal_F_000 1168
_exptl_crystal_size_max 0.20
_exptl_crystal_size_mid 0.20
_exptl_crystal_size_min 0.10
_refine_diff_density_max 0.500
_refine_diff_density_min -0.305
_refine_diff_density_rms 0.150
_refine_ls_extinction_coef 0.008(3)
_refine_ls_extinction_expression Fc^*^=kFc[1+0.001xFc^2^\l^3^/sin(2\q)]^-1/4^
_refine_ls_extinction_method SHELXL
_refine_ls_goodness_of_fit_ref 1.164
_refine_ls_hydrogen_treatment mixed
_refine_ls_matrix_type full
_refine_ls_number_parameters 194
_refine_ls_number_reflns 5262
_refine_ls_number_restraints 0
_refine_ls_restrained_S_all 1.164
_refine_ls_R_factor_all 0.1995
_refine_ls_R_factor_gt 0.1117
_refine_ls_shift/su_max 0.000
_refine_ls_shift/su_mean 0.000
_refine_ls_structure_factor_coef Fsqd
_refine_ls_weighting_details 'calc w=1/[\s^2^(Fo^2^)+(0.2000P)^2^+0.0000P] where P=(Fo^2^+2Fc^2^)/3'
_refine_ls_weighting_scheme calc
_refine_ls_wR_factor_gt 0.2533
_refine_ls_wR_factor_ref 0.2845
_reflns_number_gt 2270
_reflns_number_total 5262
_reflns_threshold_expression >2sigma(I)
_cod_data_source_file b607982m.txt
_cod_data_source_block e100a
_cod_depositor_comments
;
The following automatic conversions were performed:
'_symmetry_cell_setting' value 'Orthorhombic' changed to 'orthorhombic'
according to '/home/saulius/struct/CIF-dictionaries/cif_core.dic'
dictionary named 'cif_core.dic' version 2.4.1 from 2010-06-29.

Automatic conversion script
Id: cif_fix_enum 1527 2010-12-29 10:47:43Z saulius 
;
_cod_original_sg_symbol_H-M Pban
_cod_original_formula_sum 'C70 H60 N4 O9.50'
_cod_database_code 7052351

loop_
_symmetry_equiv_pos_as_xyz
'x, y, z'
'-x+1/2, -y+1/2, z'
'-x+1/2, y, -z'
'x, -y+1/2, -z'
'-x, -y, -z'
'x-1/2, y-1/2, -z'
'x-1/2, -y, z'
'-x, y-1/2, z'

loop_
_atom_site_label
_atom_site_type_symbol
_atom_site_fract_x
_atom_site_fract_y
_atom_site_fract_z
_atom_site_U_iso_or_equiv
_atom_site_adp_type
_atom_site_occupancy
_atom_site_symmetry_multiplicity
_atom_site_calc_flag
_atom_site_refinement_flags
_atom_site_disorder_assembly
_atom_site_disorder_group
C1 C 0.1046(2) 0.39941(17) 0.2929(2) 0.0549(8) Uani 1 1 d . . .
C2 C 0.1645(2) 0.36547(17) 0.2340(2) 0.0546(8) Uani 1 1 d . . .
C3 C 0.18573(18) 0.29056(17) 0.2630(2) 0.0511(8) Uani 1 1 d . . .
C4 C 0.14437(17) 0.25237(16) 0.3473(2) 0.0472(7) Uani 1 1 d . . .
C5 C 0.08513(17) 0.29037(16) 0.4080(2) 0.0475(7) Uani 1 1 d . . .
C6 C 0.06400(18) 0.36493(17) 0.3793(2) 0.0519(8) Uani 1 1 d . . .
C7 C 0.2034(2) 0.4072(2) 0.1385(3) 0.0780(11) Uani 1 1 d . . .
H7A H 0.1940 0.3802 0.0705 0.117 Uiso 1 1 calc R . .
H7B H 0.2588 0.4103 0.1516 0.117 Uiso 1 1 calc R . .
H7C H 0.1820 0.4575 0.1329 0.117 Uiso 1 1 calc R . .
C8 C 0.2500 0.2500 0.1976(3) 0.0577(11) Uani 1 2 d S . .
H8A H 0.2750 0.2871 0.1497 0.069 Uiso 0.50 1 calc PR . .
H8B H 0.2250 0.2129 0.1497 0.069 Uiso 0.50 1 calc PR . .
C9 C 0.1589(2) 0.16889(15) 0.3684(2) 0.0533(8) Uani 1 1 d . . .
H9A H 0.1981 0.1633 0.4250 0.080 Uiso 1 1 calc R . .
H9B H 0.1767 0.1452 0.3012 0.080 Uiso 1 1 calc R . .
H9C H 0.1111 0.1452 0.3924 0.080 Uiso 1 1 calc R . .
C10 C 0.0404(3) 0.2500 0.5000 0.0520(10) Uani 1 2 d S . .
H10A H 0.0065 0.2127 0.4651 0.062 Uiso 0.50 1 calc PR . .
H10B H 0.0065 0.2873 0.5349 0.062 Uiso 0.50 1 calc PR . .
C11 C -0.0035(2) 0.4066(2) 0.4359(3) 0.0720(10) Uani 1 1 d . . .
H11A H -0.0515 0.3794 0.4237 0.108 Uiso 1 1 calc R . .
H11B H -0.0080 0.4569 0.4056 0.108 Uiso 1 1 calc R . .
H11C H 0.0066 0.4099 0.5142 0.108 Uiso 1 1 calc R . .
O1 O 0.08624(14) 0.47648(12) 0.26832(19) 0.0645(7) Uani 1 1 d . . .
C12 C 0.0281(2) 0.4899(2) 0.1950(3) 0.0655(9) Uani 1 1 d . . .
O2 O -0.00781(19) 0.44038(18) 0.1487(2) 0.0923(10) Uani 1 1 d . . .
C13 C 0.0148(2) 0.5725(2) 0.1806(3) 0.0666(10) Uani 1 1 d . . .
C14 C -0.0454(3) 0.5959(3) 0.1102(3) 0.0889(14) Uani 1 1 d . . .
H14 H -0.0751 0.5592 0.0738 0.107 Uiso 1 1 calc R . .
N1 N -0.0620(3) 0.6696(3) 0.0931(4) 0.1251(19) Uani 1 1 d . . .
C15 C -0.0163(4) 0.7225(3) 0.1470(5) 0.122(2) Uani 1 1 d . . .
H15 H -0.0267 0.7738 0.1355 0.146 Uiso 1 1 calc R . .
C16 C 0.0416(3) 0.7035(2) 0.2143(4) 0.1012(16) Uani 1 1 d . . .
H16 H 0.0713 0.7411 0.2485 0.121 Uiso 1 1 calc R . .
C17 C 0.0587(3) 0.6265(2) 0.2346(3) 0.0800(12) Uani 1 1 d . . .
H17 H 0.0986 0.6126 0.2832 0.096 Uiso 1 1 calc R . .
C18 C 0.2771(9) 0.5336(11) 0.4598(15) 0.178(6) Uiso 0.50 1 d PU . .
C19 C 0.2834(7) 0.5464(8) 0.3546(11) 0.120(3) Uiso 0.50 1 d PU . .
C20 C 0.2774(18) 0.6068(17) 0.318(3) 0.266(12) Uiso 0.50 1 d PU . .
O3 O 0.1938(14) 0.6104(14) 0.970(2) 0.184(8) Uiso 0.25 1 d P . .
O4 O 0.2500 0.7500 0.0000 0.324(19) Uiso 0.50 4 d SP . .

loop_
_atom_site_aniso_label
_atom_site_aniso_U_11
_atom_site_aniso_U_22
_atom_site_aniso_U_33
_atom_site_aniso_U_23
_atom_site_aniso_U_13
_atom_site_aniso_U_12
C1 0.074(2) 0.0418(16) 0.0485(16) 0.0030(12) -0.0041(14) 0.0115(15)
C2 0.071(2) 0.0505(17) 0.0422(15) 0.0098(12) -0.0024(14) 0.0075(15)
C3 0.0659(18) 0.0508(17) 0.0366(13) 0.0027(12) -0.0042(12) 0.0082(14)
C4 0.0611(17) 0.0402(14) 0.0402(13) -0.0015(11) -0.0064(13) 0.0050(12)
C5 0.0614(17) 0.0407(15) 0.0405(14) -0.0024(11) -0.0041(12) 0.0033(13)
C6 0.0671(18) 0.0423(16) 0.0464(15) -0.0022(12) -0.0026(13) 0.0080(14)
C7 0.098(3) 0.073(2) 0.062(2) 0.0309(17) 0.0113(19) 0.020(2)
C8 0.075(3) 0.058(3) 0.040(2) 0.000 0.000 0.011(2)
C9 0.0730(19) 0.0404(15) 0.0464(15) -0.0018(12) -0.0039(13) 0.0074(14)
C10 0.067(3) 0.040(2) 0.050(2) -0.0016(17) 0.000 0.000
C11 0.096(3) 0.056(2) 0.064(2) 0.0011(15) 0.0141(19) 0.0246(18)
O1 0.0828(15) 0.0453(13) 0.0653(14) 0.0111(10) -0.0050(11) 0.0115(11)
C12 0.085(2) 0.065(2) 0.0468(17) 0.0054(16) 0.0047(17) 0.0156(19)
O2 0.122(2) 0.078(2) 0.0762(17) -0.0053(14) -0.0297(17) 0.0233(17)
C13 0.086(2) 0.065(2) 0.0488(17) 0.0135(15) 0.0185(17) 0.0263(19)
C14 0.118(3) 0.089(3) 0.060(2) 0.0153(19) 0.010(2) 0.047(3)
N1 0.180(5) 0.118(4) 0.077(3) 0.040(3) 0.037(3) 0.096(4)
C15 0.184(6) 0.075(3) 0.107(4) 0.046(3) 0.071(4) 0.071(4)
C16 0.140(4) 0.051(2) 0.113(4) 0.017(2) 0.049(3) 0.021(3)
C17 0.098(3) 0.063(2) 0.079(2) 0.018(2) 0.028(2) 0.025(2)

loop_
_atom_type_symbol
_atom_type_description
_atom_type_scat_dispersion_real
_atom_type_scat_dispersion_imag
_atom_type_scat_source
C C 0.0033 0.0016 'International Tables Vol C Tables 4.2.6.8 and 6.1.1.4'
H H 0.0000 0.0000 'International Tables Vol C Tables 4.2.6.8 and 6.1.1.4'
N N 0.0061 0.0033 'International Tables Vol C Tables 4.2.6.8 and 6.1.1.4'
O O 0.0106 0.0060 'International Tables Vol C Tables 4.2.6.8 and 6.1.1.4'

loop_
_geom_angle_atom_site_label_1
_geom_angle_atom_site_label_2
_geom_angle_atom_site_label_3
_geom_angle
_geom_angle_site_symmetry_1
_geom_angle_site_symmetry_3
_geom_angle_publ_flag
C2 C1 C6 124.4(3) . . ?
C2 C1 O1 117.9(3) . . ?
C6 C1 O1 117.6(3) . . ?
C1 C2 C3 117.8(3) . . ?
C1 C2 C7 120.3(3) . . ?
C3 C2 C7 121.9(3) . . ?
C4 C3 C2 119.8(3) . . ?
C4 C3 C8 120.6(2) . . ?
C2 C3 C8 119.5(2) . . ?
C3 C4 C5 120.3(3) . . ?
C3 C4 C9 120.2(3) . . ?
C5 C4 C9 119.3(3) . . ?
C6 C5 C4 119.9(3) . . ?
C6 C5 C10 119.1(2) . . ?
C4 C5 C10 120.9(2) . . ?
C1 C6 C5 117.7(3) . . ?
C1 C6 C11 120.0(3) . . ?
C5 C6 C11 122.2(3) . . ?
C2 C7 H7A 109.5 . . ?
C2 C7 H7B 109.5 . . ?
H7A C7 H7B 109.5 . . ?
C2 C7 H7C 109.5 . . ?
H7A C7 H7C 109.5 . . ?
H7B C7 H7C 109.5 . . ?
C3 C8 C3 117.9(3) . 2 ?
C3 C8 H8A 107.8 . . ?
C3 C8 H8A 107.8 2 . ?
C3 C8 H8B 107.8 . . ?
C3 C8 H8B 107.8 2 . ?
H8A C8 H8B 107.2 . . ?
C4 C9 H9A 109.5 . . ?
C4 C9 H9B 109.5 . . ?
H9A C9 H9B 109.5 . . ?
C4 C9 H9C 109.5 . . ?
H9A C9 H9C 109.5 . . ?
H9B C9 H9C 109.5 . . ?
C5 C10 C5 119.8(3) . 4_556 ?
C5 C10 H10A 107.4 . . ?
C5 C10 H10A 107.4 4_556 . ?
C5 C10 H10B 107.4 . . ?
C5 C10 H10B 107.4 4_556 . ?
H10A C10 H10B 106.9 . . ?
C6 C11 H11A 109.5 . . ?
C6 C11 H11B 109.5 . . ?
H11A C11 H11B 109.5 . . ?
C6 C11 H11C 109.5 . . ?
H11A C11 H11C 109.5 . . ?
H11B C11 H11C 109.5 . . ?
C12 O1 C1 117.7(3) . . ?
O2 C12 O1 123.5(3) . . ?
O2 C12 C13 125.4(3) . . ?
O1 C12 C13 111.1(3) . . ?
C17 C13 C14 119.0(4) . . ?
C17 C13 C12 122.7(3) . . ?
C14 C13 C12 118.3(4) . . ?
N1 C14 C13 122.3(5) . . ?
N1 C14 H14 118.9 . . ?
C13 C14 H14 118.9 . . ?
C14 N1 C15 117.5(5) . . ?
C16 C15 N1 122.7(4) . . ?
C16 C15 H15 118.7 . . ?
N1 C15 H15 118.7 . . ?
C15 C16 C17 120.4(5) . . ?
C15 C16 H16 119.8 . . ?
C17 C16 H16 119.8 . . ?
C13 C17 C16 118.1(5) . . ?
C13 C17 H17 121.0 . . ?
C16 C17 H17 121.0 . . ?
C19 C18 C18 140(2) . 3_556 ?
C20 C19 C18 122(2) . . ?

loop_
_geom_bond_atom_site_label_1
_geom_bond_atom_site_label_2
_geom_bond_distance
_geom_bond_site_symmetry_2
_geom_bond_publ_flag
C1 C2 1.380(5) . ?
C1 C6 1.390(4) . ?
C1 O1 1.424(4) . ?
C2 C3 1.412(4) . ?
C2 C7 1.517(4) . ?
C3 C4 1.408(4) . ?
C3 C8 1.527(4) . ?
C4 C5 1.415(4) . ?
C4 C9 1.512(4) . ?
C5 C6 1.404(4) . ?
C5 C10 1.522(3) . ?
C6 C11 1.526(4) . ?
C7 H7A 0.9600 . ?
C7 H7B 0.9600 . ?
C7 H7C 0.9600 . ?
C8 C3 1.527(4) 2 ?
C8 H8A 0.9700 . ?
C8 H8B 0.9700 . ?
C9 H9A 0.9600 . ?
C9 H9B 0.9600 . ?
C9 H9C 0.9600 . ?
C10 C5 1.522(3) 4_556 ?
C10 H10A 0.9700 . ?
C10 H10B 0.9700 . ?
C11 H11A 0.9600 . ?
C11 H11B 0.9600 . ?
C11 H11C 0.9600 . ?
O1 C12 1.348(4) . ?
C12 O2 1.202(4) . ?
C12 C13 1.483(5) . ?
C13 C17 1.374(6) . ?
C13 C14 1.394(6) . ?
C14 N1 1.344(6) . ?
C14 H14 0.9300 . ?
N1 C15 1.378(8) . ?
C15 C16 1.321(8) . ?
C15 H15 0.9300 . ?
C16 C17 1.408(6) . ?
C16 H16 0.9300 . ?
C17 H17 0.9300 . ?
C18 C19 1.291(19) . ?
C18 C18 1.34(3) 3_556 ?
C19 C20 1.16(3) . ?
